data_4328639
loop_
_publ_author_name
'Prankrishna Manna'
'Saikat Kumar Seth'
'Amrita Das'
'Joanna Hemming'
'Richard Prendergast'
'Madeleine Helliwell'
'Somnath Ray Choudhury'
'Antonio Frontera'
'Subrata Mukhopadhyay'

_publ_contact_author
; 
    Subrata Mukhopadhyay 
;
_publ_section_title
;
 Anion Induced Formation of Supramolecular Associations Involving Lone
 pair-\p and Anion-\p Interactions in Co(II) Malonate Complexes:
 Experimental Observations, Hirshfeld Surface Analyses and DFT Studies
;
_journal_name_full 'Inorganic Chemistry'
_journal_page_first 3557
_journal_page_last 3571
_journal_paper_doi 10.1021/ic202317f
_journal_volume 51
_journal_year 2012
_chemical_formula_moiety 'C6 H8 Co O10, 4(C5 H7 N2), 2(N O3)'
_chemical_formula_sum 'C26 H36 Co N10 O16'
_chemical_formula_weight 803.58
_chemical_name_systematic
; 
 ? 
;
_space_group_IT_number 2
_symmetry_cell_setting triclinic
_symmetry_space_group_name_Hall '-P 1'
_symmetry_space_group_name_H-M 'P -1'
_atom_sites_solution_hydrogens geom
_atom_sites_solution_primary direct
_atom_sites_solution_secondary difmap
_audit_creation_method SHELXL-97
_audit_update_record
;
2011-10-30 # Formatted by publCIF
;
_cell_angle_alpha 89.405(4)
_cell_angle_beta 85.886(3)
_cell_angle_gamma 77.797(3)
_cell_formula_units_Z 1
_cell_length_a 7.0790(13)
_cell_length_b 10.7346(19)
_cell_length_c 11.415(2)
_cell_measurement_reflns_used 823
_cell_measurement_temperature 100(2)
_cell_measurement_theta_max 26.32
_cell_measurement_theta_min 2.63
_cell_volume 845.6(3)
_computing_cell_refinement 'Bruker SMART'
_computing_data_collection 'Bruker SMART'
_computing_data_reduction 'Bruker SAINT'
_computing_molecular_graphics 'Bruker SHELXTL'
_computing_publication_material 'Bruker SHELXTL'
_computing_structure_refinement 'SHELXL-97 (Sheldrick, 1997)'
_computing_structure_solution 'SHELXS-97 (Sheldrick, 1990)'
_diffrn_ambient_temperature 100(2)
_diffrn_measured_fraction_theta_full 0.983
_diffrn_measured_fraction_theta_max 0.983
_diffrn_measurement_device_type 'CCD area detector'
_diffrn_measurement_method 'phi and omega scans'
_diffrn_radiation_monochromator graphite
_diffrn_radiation_source 'fine-focus sealed tube'
_diffrn_radiation_type MoK\a
_diffrn_radiation_wavelength 0.71073
_diffrn_reflns_av_R_equivalents 0.0203
_diffrn_reflns_av_sigmaI/netI 0.0306
_diffrn_reflns_limit_h_max 8
_diffrn_reflns_limit_h_min -8
_diffrn_reflns_limit_k_max 13
_diffrn_reflns_limit_k_min -13
_diffrn_reflns_limit_l_max 14
_diffrn_reflns_limit_l_min -14
_diffrn_reflns_number 6739
_diffrn_reflns_theta_full 26.36
_diffrn_reflns_theta_max 26.36
_diffrn_reflns_theta_min 1.79
_exptl_absorpt_coefficient_mu 0.597
_exptl_absorpt_correction_T_max 1.000
_exptl_absorpt_correction_T_min 0.809
_exptl_absorpt_correction_type multi-scan
_exptl_absorpt_process_details SADABS
_exptl_crystal_colour 'pale orange'
_exptl_crystal_density_diffrn 1.578
_exptl_crystal_description block
_exptl_crystal_F_000 417
_exptl_crystal_size_max 0.30
_exptl_crystal_size_mid 0.20
_exptl_crystal_size_min 0.18
_refine_diff_density_max 0.339
_refine_diff_density_min -0.273
_refine_diff_density_rms 0.057
_refine_ls_extinction_method none
_refine_ls_goodness_of_fit_ref 1.064
_refine_ls_hydrogen_treatment mixed
_refine_ls_matrix_type full
_refine_ls_number_parameters 313
_refine_ls_number_reflns 3397
_refine_ls_number_restraints 0
_refine_ls_restrained_S_all 1.064
_refine_ls_R_factor_all 0.0354
_refine_ls_R_factor_gt 0.0311
_refine_ls_shift/su_max 0.000
_refine_ls_shift/su_mean 0.000
_refine_ls_structure_factor_coef Fsqd
_refine_ls_weighting_details 'calc w=1/[\s^2^(Fo^2^)+(0.0393P)^2^+0.3608P] where P=(Fo^2^+2Fc^2^)/3'
_refine_ls_weighting_scheme calc
_refine_ls_wR_factor_gt 0.0765
_refine_ls_wR_factor_ref 0.0792
_reflns_number_gt 3098
_reflns_number_total 3397
_reflns_threshold_expression >2sigma(I)
_cod_data_source_file ic202317f_si_001_1.cif
_cod_data_source_block m10ba
_cod_original_sg_symbol_Hall -P1
_cod_database_code 4328639

loop_
_symmetry_equiv_pos_as_xyz
'x, y, z'
'-x, -y, -z'

loop_
_atom_site_label
_atom_site_type_symbol
_atom_site_fract_x
_atom_site_fract_y
_atom_site_fract_z
_atom_site_U_iso_or_equiv
_atom_site_adp_type
_atom_site_occupancy
_atom_site_symmetry_multiplicity
_atom_site_calc_flag
_atom_site_refinement_flags
Co1 Co 1.0000 0.5000 1.0000 0.01155(10) Uani 1 2 d S
O1 O 0.72478(16) 0.60827(11) 1.02760(10) 0.0153(2) Uani 1 1 d .
O2 O 0.42482(16) 0.69126(11) 0.98514(10) 0.0176(3) Uani 1 1 d .
O3 O 0.75394(17) 0.42738(11) 0.69631(10) 0.0168(3) Uani 1 1 d .
O4 O 0.91507(16) 0.42532(11) 0.85541(10) 0.0146(2) Uani 1 1 d .
O5 O 1.0972(2) 0.64631(13) 0.90139(12) 0.0218(3) Uani 1 1 d .
C1 C 0.5939(2) 0.63424(15) 0.95533(14) 0.0128(3) Uani 1 1 d .
C2 C 0.6455(2) 0.60188(16) 0.82623(15) 0.0142(3) Uani 1 1 d .
C3 C 0.7797(2) 0.47521(15) 0.79002(14) 0.0129(3) Uani 1 1 d .
N1 N 0.5808(2) 0.17388(15) 0.79161(14) 0.0187(3) Uani 1 1 d .
N2 N 0.3687(2) 0.35390(14) 0.73455(13) 0.0154(3) Uani 1 1 d .
C4 C 0.4942(2) 0.24370(16) 0.70594(15) 0.0158(3) Uani 1 1 d .
C5 C 0.5252(3) 0.20853(19) 0.58623(16) 0.0220(4) Uani 1 1 d .
C6 C 0.4363(3) 0.2889(2) 0.50461(17) 0.0272(4) Uani 1 1 d .
C7 C 0.3134(3) 0.4061(2) 0.53727(17) 0.0258(4) Uani 1 1 d .
C8 C 0.2804(3) 0.43523(17) 0.65285(16) 0.0192(4) Uani 1 1 d .
N3 N 0.0157(2) 0.19534(15) 0.62959(14) 0.0189(3) Uani 1 1 d .
N4 N 0.0703(2) 0.17150(14) 0.82633(12) 0.0153(3) Uani 1 1 d .
C9 C 0.0980(2) 0.12482(16) 0.71537(15) 0.0155(3) Uani 1 1 d .
C10 C 0.2169(3) 0.00145(17) 0.69785(16) 0.0187(4) Uani 1 1 d .
C11 C 0.2940(3) -0.06496(17) 0.79135(17) 0.0219(4) Uani 1 1 d .
C12 C 0.2592(3) -0.01326(17) 0.90537(17) 0.0212(4) Uani 1 1 d .
C13 C 0.1481(3) 0.10541(17) 0.92018(16) 0.0182(4) Uani 1 1 d .
N5 N 0.8755(2) 0.85958(13) 0.69136(12) 0.0169(3) Uani 1 1 d .
O6 O 0.8414(2) 0.92422(12) 0.60061(11) 0.0253(3) Uani 1 1 d .
O7 O 0.98774(18) 0.75177(11) 0.68434(11) 0.0220(3) Uani 1 1 d .
O8 O 0.79909(19) 0.90197(13) 0.78878(11) 0.0259(3) Uani 1 1 d .
H2 H 0.532(3) 0.6074(19) 0.7859(18) 0.021(5) Uiso 1 1 d .
H5 H 0.612(3) 0.129(2) 0.5685(19) 0.027(6) Uiso 1 1 d .
H8 H 0.201(3) 0.508(2) 0.6830(17) 0.019(5) Uiso 1 1 d .
H2N1 H 0.651(3) 0.101(2) 0.7800(18) 0.024(6) Uiso 1 1 d .
H2B H 0.707(3) 0.6658(19) 0.7960(17) 0.017(5) Uiso 1 1 d .
H2N3 H -0.059(3) 0.267(2) 0.6439(18) 0.022(5) Uiso 1 1 d .
H1N4 H 0.010(3) 0.248(2) 0.8349(18) 0.022(5) Uiso 1 1 d .
H10 H 0.234(3) -0.029(2) 0.623(2) 0.029(6) Uiso 1 1 d .
H13 H 0.116(3) 0.1495(19) 0.9928(18) 0.021(5) Uiso 1 1 d .
H1N3 H 0.042(3) 0.168(2) 0.558(2) 0.029(6) Uiso 1 1 d .
H2O5 H 1.059(3) 0.684(2) 0.844(2) 0.034(7) Uiso 1 1 d .
H12 H 0.309(3) -0.056(2) 0.9709(19) 0.023(5) Uiso 1 1 d .
H7 H 0.256(3) 0.460(2) 0.4828(19) 0.027(6) Uiso 1 1 d .
H6 H 0.460(3) 0.265(2) 0.424(2) 0.032(6) Uiso 1 1 d .
H1O5 H 1.203(4) 0.663(2) 0.920(2) 0.046(7) Uiso 1 1 d .
H1N1 H 0.577(3) 0.206(2) 0.858(2) 0.033(6) Uiso 1 1 d .
H11 H 0.371(3) -0.146(2) 0.7804(18) 0.024(5) Uiso 1 1 d .
H1N2 H 0.343(3) 0.372(2) 0.806(2) 0.029(6) Uiso 1 1 d .

loop_
_atom_site_aniso_label
_atom_site_aniso_U_11
_atom_site_aniso_U_22
_atom_site_aniso_U_33
_atom_site_aniso_U_23
_atom_site_aniso_U_13
_atom_site_aniso_U_12
Co1 0.01086(16) 0.01189(16) 0.01135(17) -0.00042(11) -0.00343(12) -0.00026(11)
O1 0.0133(6) 0.0174(6) 0.0138(6) -0.0013(5) -0.0038(5) 0.0011(5)
O2 0.0124(6) 0.0198(6) 0.0190(6) -0.0037(5) -0.0036(5) 0.0008(5)
O3 0.0194(6) 0.0178(6) 0.0133(6) -0.0012(5) -0.0054(5) -0.0022(5)
O4 0.0148(6) 0.0133(6) 0.0148(6) -0.0005(4) -0.0055(5) 0.0010(4)
O5 0.0207(7) 0.0252(7) 0.0231(7) 0.0107(6) -0.0117(6) -0.0102(5)
C1 0.0150(8) 0.0092(7) 0.0146(8) 0.0003(6) -0.0021(6) -0.0029(6)
C2 0.0147(8) 0.0134(8) 0.0142(8) 0.0025(6) -0.0058(7) -0.0010(6)
C3 0.0130(8) 0.0125(8) 0.0140(8) 0.0026(6) 0.0006(6) -0.0050(6)
N1 0.0208(8) 0.0171(8) 0.0162(8) -0.0016(6) -0.0023(6) 0.0008(6)
N2 0.0164(7) 0.0169(7) 0.0135(7) 0.0001(6) -0.0008(6) -0.0046(6)
C4 0.0143(8) 0.0173(8) 0.0166(8) 0.0006(6) 0.0006(6) -0.0059(6)
C5 0.0217(9) 0.0252(10) 0.0178(9) -0.0021(7) 0.0011(7) -0.0029(8)
C6 0.0293(10) 0.0371(12) 0.0151(9) -0.0003(8) 0.0008(8) -0.0071(9)
C7 0.0268(10) 0.0302(10) 0.0208(10) 0.0097(8) -0.0058(8) -0.0060(8)
C8 0.0180(9) 0.0176(9) 0.0217(9) 0.0039(7) -0.0014(7) -0.0035(7)
N3 0.0213(8) 0.0170(8) 0.0168(8) -0.0017(6) -0.0023(6) -0.0001(6)
N4 0.0158(7) 0.0111(7) 0.0178(7) -0.0007(6) -0.0005(6) -0.0005(6)
C9 0.0136(8) 0.0158(8) 0.0181(8) -0.0005(6) 0.0005(7) -0.0056(6)
C10 0.0192(9) 0.0166(9) 0.0195(9) -0.0038(7) 0.0009(7) -0.0030(7)
C11 0.0219(9) 0.0142(9) 0.0277(10) 0.0005(7) -0.0001(8) -0.0002(7)
C12 0.0235(9) 0.0183(9) 0.0211(9) 0.0049(7) -0.0027(8) -0.0023(7)
C13 0.0210(9) 0.0188(9) 0.0149(8) 0.0009(7) -0.0002(7) -0.0047(7)
N5 0.0194(7) 0.0161(7) 0.0160(7) 0.0011(6) -0.0043(6) -0.0044(6)
O6 0.0368(8) 0.0215(7) 0.0168(6) 0.0062(5) -0.0086(6) -0.0024(6)
O7 0.0271(7) 0.0142(6) 0.0227(7) 0.0006(5) -0.0037(5) 0.0010(5)
O8 0.0296(7) 0.0267(7) 0.0173(7) -0.0006(5) 0.0042(6) 0.0014(6)

loop_
_atom_type_symbol
_atom_type_description
_atom_type_scat_dispersion_real
_atom_type_scat_dispersion_imag
_atom_type_scat_source
C C 0.0033 0.0016 'International Tables Vol C Tables 4.2.6.8 and 6.1.1.4'
H H 0.0000 0.0000 'International Tables Vol C Tables 4.2.6.8 and 6.1.1.4'
N N 0.0061 0.0033 'International Tables Vol C Tables 4.2.6.8 and 6.1.1.4'
O O 0.0106 0.0060 'International Tables Vol C Tables 4.2.6.8 and 6.1.1.4'
Co Co 0.3494 0.9721 'International Tables Vol C Tables 4.2.6.8 and 6.1.1.4'

loop_
_geom_angle_atom_site_label_1
_geom_angle_atom_site_label_2
_geom_angle_atom_site_label_3
_geom_angle
_geom_angle_site_symmetry_1
_geom_angle_site_symmetry_3
O4 Co1 O4 180.00(3) 2_767 .
O4 Co1 O1 91.33(5) 2_767 .
O4 Co1 O1 88.67(5) . .
O4 Co1 O1 88.67(5) 2_767 2_767
O4 Co1 O1 91.33(5) . 2_767
O1 Co1 O1 180.0 . 2_767
O4 Co1 O5 87.58(5) 2_767 .
O4 Co1 O5 92.42(5) . .
O1 Co1 O5 92.41(5) . .
O1 Co1 O5 87.59(5) 2_767 .
O4 Co1 O5 92.42(5) 2_767 2_767
O4 Co1 O5 87.58(5) . 2_767
O1 Co1 O5 87.59(5) . 2_767
O1 Co1 O5 92.41(5) 2_767 2_767
O5 Co1 O5 179.999(1) . 2_767
C1 O1 Co1 128.24(10) . .
C3 O4 Co1 128.54(10) . .
Co1 O5 H2O5 132.0(17) . .
Co1 O5 H1O5 115.5(18) . .
H2O5 O5 H1O5 112(2) . .
O2 C1 O1 122.53(15) . .
O2 C1 C2 118.04(14) . .
O1 C1 C2 119.35(14) . .
C1 C2 C3 120.16(14) . .
C1 C2 H2 110.4(12) . .
C3 C2 H2 106.6(12) . .
C1 C2 H2B 105.8(12) . .
C3 C2 H2B 106.1(12) . .
H2 C2 H2B 107.1(17) . .
O3 C3 O4 123.14(15) . .
O3 C3 C2 117.39(14) . .
O4 C3 C2 119.45(14) . .
C4 N1 H2N1 122.8(14) . .
C4 N1 H1N1 119.5(16) . .
H2N1 N1 H1N1 117(2) . .
C4 N2 C8 122.94(16) . .
C4 N2 H1N2 117.8(15) . .
C8 N2 H1N2 119.2(15) . .
N1 C4 N2 118.52(16) . .
N1 C4 C5 123.66(16) . .
N2 C4 C5 117.82(16) . .
C6 C5 C4 119.28(17) . .
C6 C5 H5 124.5(13) . .
C4 C5 H5 116.2(13) . .
C5 C6 C7 121.27(18) . .
C5 C6 H6 118.9(14) . .
C7 C6 H6 119.8(14) . .
C8 C7 C6 118.19(18) . .
C8 C7 H7 120.8(14) . .
C6 C7 H7 121.0(14) . .
C7 C8 N2 120.35(17) . .
C7 C8 H8 124.9(13) . .
N2 C8 H8 114.8(13) . .
C9 N3 H2N3 120.8(14) . .
C9 N3 H1N3 118.5(15) . .
H2N3 N3 H1N3 121(2) . .
C9 N4 C13 123.29(15) . .
C9 N4 H1N4 116.5(14) . .
C13 N4 H1N4 119.9(14) . .
N3 C9 N4 119.22(16) . .
N3 C9 C10 123.58(16) . .
N4 C9 C10 117.20(15) . .
C11 C10 C9 119.64(17) . .
C11 C10 H10 123.9(14) . .
C9 C10 H10 116.5(14) . .
C10 C11 C12 121.16(17) . .
C10 C11 H11 119.9(13) . .
C12 C11 H11 118.9(13) . .
C13 C12 C11 118.40(17) . .
C13 C12 H12 118.2(13) . .
C11 C12 H12 123.4(13) . .
C12 C13 N4 120.29(17) . .
C12 C13 H13 125.4(12) . .
N4 C13 H13 114.3(12) . .
O8 N5 O6 120.17(14) . .
O8 N5 O7 119.99(14) . .
O6 N5 O7 119.84(14) . .

loop_
_geom_bond_atom_site_label_1
_geom_bond_atom_site_label_2
_geom_bond_distance
_geom_bond_site_symmetry_2
Co1 O4 2.0252(11) 2_767
Co1 O4 2.0253(11) .
Co1 O1 2.0514(11) .
Co1 O1 2.0514(11) 2_767
Co1 O5 2.1253(13) .
Co1 O5 2.1253(13) 2_767
O1 C1 1.270(2) .
O2 C1 1.249(2) .
O3 C3 1.233(2) .
O4 C3 1.2803(19) .
O5 H2O5 0.80(3) .
O5 H1O5 0.85(3) .
C1 C2 1.518(2) .
C2 C3 1.527(2) .
C2 H2 0.95(2) .
C2 H2B 0.94(2) .
N1 C4 1.330(2) .
N1 H2N1 0.84(2) .
N1 H1N1 0.83(2) .
N2 C4 1.348(2) .
N2 C8 1.363(2) .
N2 H1N2 0.84(2) .
C4 C5 1.411(2) .
C5 C6 1.359(3) .
C5 H5 0.95(2) .
C6 C7 1.407(3) .
C6 H6 0.96(2) .
C7 C8 1.351(3) .
C7 H7 0.90(2) .
C8 H8 0.92(2) .
N3 C9 1.323(2) .
N3 H2N3 0.84(2) .
N3 H1N3 0.86(2) .
N4 C9 1.353(2) .
N4 C13 1.363(2) .
N4 H1N4 0.85(2) .
C9 C10 1.418(2) .
C10 C11 1.360(3) .
C10 H10 0.91(2) .
C11 C12 1.405(3) .
C11 H11 0.93(2) .
C12 C13 1.353(3) .
C12 H12 0.92(2) .
C13 H13 0.95(2) .
N5 O8 1.2477(19) .
N5 O6 1.2501(19) .
N5 O7 1.2574(18) .

loop_
_geom_hbond_atom_site_label_D
_geom_hbond_atom_site_label_H
_geom_hbond_atom_site_label_A
_geom_hbond_distance_DH
_geom_hbond_distance_HA
_geom_hbond_distance_DA
_geom_hbond_angle_DHA
_geom_hbond_site_symmetry_A
O5 H1O5 O2 0.85(3) 1.87(3) 2.7065(18) 171(3) 1_655
N4 H1N4 O4 0.85(2) 1.89(2) 2.7280(19) 171(2) 1_455
N1 H1N1 O2 0.83(2) 2.11(3) 2.938(2) 172(2) 2_667
N3 H2N3 O3 0.84(2) 2.01(2) 2.847(2) 173(2) 1_455
N2 H1N2 O1 0.84(2) 1.92(2) 2.7614(19) 173(2) 2_667
O5 H2O5 O7 0.80(3) 2.01(3) 2.8048(19) 170(2) .
N3 H1N3 O6 0.86(2) 2.10(2) 2.952(2) 168(2) 2_666
N1 H2N1 O8 0.84(2) 2.17(2) 2.999(2) 167(2) 1_545

loop_
_geom_torsion_atom_site_label_1
_geom_torsion_atom_site_label_2
_geom_torsion_atom_site_label_3
_geom_torsion_atom_site_label_4
_geom_torsion
_geom_torsion_site_symmetry_1
O4 Co1 O1 C1 162.60(13) 2_767
O4 Co1 O1 C1 -17.40(13) .
O1 Co1 O1 C1 -103(28) 2_767
O5 Co1 O1 C1 74.97(14) .
O5 Co1 O1 C1 -105.04(14) 2_767
O4 Co1 O4 C3 117(64) 2_767
O1 Co1 O4 C3 26.67(13) .
O1 Co1 O4 C3 -153.33(13) 2_767
O5 Co1 O4 C3 -65.69(14) .
O5 Co1 O4 C3 114.31(14) 2_767
Co1 O1 C1 O2 172.94(11) .
Co1 O1 C1 C2 -10.6(2) .
O2 C1 C2 C3 -141.68(15) .
O1 C1 C2 C3 41.7(2) .
Co1 O4 C3 O3 171.60(11) .
Co1 O4 C3 C2 -6.6(2) .
C1 C2 C3 O3 149.00(15) .
C1 C2 C3 O4 -32.7(2) .
C8 N2 C4 N1 176.50(16) .
C8 N2 C4 C5 -4.0(2) .
N1 C4 C5 C6 -177.22(18) .
N2 C4 C5 C6 3.3(3) .
C4 C5 C6 C7 -0.3(3) .
C5 C6 C7 C8 -2.2(3) .
C6 C7 C8 N2 1.7(3) .
C4 N2 C8 C7 1.5(3) .
C13 N4 C9 N3 179.53(16) .
C13 N4 C9 C10 -0.9(2) .
N3 C9 C10 C11 -179.29(17) .
N4 C9 C10 C11 1.2(3) .
C9 C10 C11 C12 -0.4(3) .
C10 C11 C12 C13 -0.7(3) .
C11 C12 C13 N4 1.0(3) .
C9 N4 C13 C12 -0.2(3) .
